data_2009416
loop_
_publ_author_name
'Bkouche-Waksman, I.'

_publ_section_title
;
 Structure and absolute configuration of a quinic acid--copper(II)
 complex
;
_journal_issue 1
_journal_name_full 'Acta Crystallographica Section C'
_journal_page_first 62
_journal_page_last 64
_journal_paper_doi 10.1107/S010827019300842X
_journal_volume 50
_journal_year 1994
_chemical_formula_moiety 'C7 H13 Cl1 Cu1 O7,H2 O1'
_chemical_formula_sum 'C7 H15 Cl Cu O8'
_chemical_formula_weight 326.2
_space_group_crystal_system monoclinic
_space_group_IT_number 4
_space_group_name_Hall 'P 2yb'
_space_group_name_H-M_alt 'P 1 21 1'
_atom_type_scat_source IntTabIV
_cell_angle_alpha 90
_cell_angle_beta 92.150(10)
_cell_angle_gamma 90
_cell_formula_units_Z 2
_cell_length_a 7.774(3)
_cell_length_b 11.235(4)
_cell_length_c 6.463(3)
_cell_measurement_reflns_used 25
_cell_measurement_temperature 298
_cell_measurement_theta_max 15
_cell_measurement_theta_min 8
_cell_volume 564.1(4)
_diffrn_measurement_device 'Philips PW1100'
_diffrn_measurement_method \w/2\q
_diffrn_radiation_type MoK\a
_diffrn_radiation_wavelength 0.7107
_diffrn_reflns_av_R_equivalents 0.052
_diffrn_reflns_limit_h_max 12
_diffrn_reflns_limit_h_min -12
_diffrn_reflns_limit_k_max 17
_diffrn_reflns_limit_k_min -17
_diffrn_reflns_limit_l_max 11
_diffrn_reflns_limit_l_min 0
_diffrn_reflns_number 6419
_diffrn_reflns_theta_max 38
_diffrn_standards_decay_% none
_diffrn_standards_interval_time 180
_diffrn_standards_number 3
_exptl_absorpt_coefficient_mu 2.167
_exptl_absorpt_correction_type none
_exptl_crystal_colour Green
_exptl_crystal_density_diffrn 1.92
_exptl_crystal_description Prism
_exptl_crystal_size_max 0.45
_exptl_crystal_size_mid 0.40
_exptl_crystal_size_min 0.30
_refine_diff_density_max 0.62
_refine_diff_density_min -0.39
_refine_ls_goodness_of_fit_obs 1.29
_refine_ls_hydrogen_treatment noref
_refine_ls_number_parameters 154
_refine_ls_number_reflns 3975
_refine_ls_R_factor_obs 0.045
_refine_ls_shift/esd_max <0.02
_refine_ls_structure_factor_coef F
_refine_ls_weighting_details 'w = 1/[\s^2^(F) + 0.001F^2^]'
_refine_ls_weighting_scheme calc
_refine_ls_wR_factor_obs 0.056
_reflns_number_observed 3979
_reflns_number_total 5710
_reflns_observed_criterion I>3\s(I)
_cod_data_source_file pa1060.cif
_cod_data_source_block pa1060_structure_1_of_1
_cod_depositor_comments
;
 Changing the space group from 'P 1' to 'P 2yb' after consulting the
 original publication. All related space group information was changed
 accordingly.

 Antanas Vaitkus,
 2017-07-05

 Adding the _atom_site_type_symbol data item.

 Antanas Vaitkus,
 2017-01-30

The following automatic conversions were performed:

'_refine_ls_weighting_scheme' value 'w = 1/[\s^2^(F) + 0.001F^2^]'
was changed to 'calc'. New tag '_refine_ls_weighting_details' was
created. The value of the new tag was set to 'w = 1/[\s^2^(F) +
0.001F^2^]'.

Automatic conversion script
Id: cif_fix_values 3143 2015-03-26 13:38:13Z robertas 
;
_cod_original_cell_volume 564.10(10)
_cod_original_sg_symbol_Hall 'P 2y1'
_cod_original_sg_symbol_H-M 'P 21'
_cod_original_formula_sum 'C7 H15 Cl1 Cu1 O8'
_cod_database_code 2009416

loop_
_space_group_symop_id
_space_group_symop_operation_xyz
1 x,y,z
2 -x,y+1/2,-z

loop_
_atom_site_label
_atom_site_type_symbol
_atom_site_fract_x
_atom_site_fract_y
_atom_site_fract_z
_atom_site_U_iso_or_equiv
Cu Cu .82340(10) .70220(10) .69890(10) .0210(10)
Cl Cl .7988(2) .5877(2) .4147(2) .0330(10)
O1 O 1.0610(4) .6425(3) .7839(5) .025(2)
O3 O 1.5845(3) .7708(3) .6949(4) .022(2)
O4 O 1.6625(4) .5724(3) .9216(5) .024(2)
O5 O 1.3241(5) .4764(3) .9115(5) .034(2)
O7 O .8715(4) .8013(3) .9395(5) .027(2)
O8 O 1.0731(5) .8805(4) 1.1452(7) .054(4)
OW O .8982(6) .8758(4) .5146(6) .049(4)
OW' O .4567(5) .8733(4) .3662(6) .042(3)
C1 C 1.1539(4) .7145(5) .9363(5) .023(2)
C2 C 1.2984(4) .7820(4) .8290(6) .023(2)
C3 C 1.4467(3) .7007(5) .7764(4) .018(2)
C4 C 1.5150(4) .6405(3) .9720(5) .019(2)
C5 C 1.3752(5) .5634(3) 1.0646(6) .022(2)
C6 C 1.2223(5) .6415(4) 1.1178(6) .027(3)
C7 C 1.0242(4) .8083(4) 1.0133(6) .027(3)
H1C2 H 1.244 .814 .704 .024
H2C2 H 1.335 .852 .932 .024
HC3 H 1.417 .629 .652 .018
H(03) H 1.545 .797 .569 .022
HC4 H 1.549 .699 1.083 .019
H(O4) H 1.717 .565 1.055 .024
HC5 H 1.422 .536 1.196 .022
H1C6 H 1.258 .693 1.245 .027
H2C6 H 1.134 .598 1.173 .027
H1OW H .929 .878 .388 .049
H2OW H .917 .906 .646 .049
H1W H .467 .877 .273 .042

loop_
_geom_angle_atom_site_label_1
_geom_angle_atom_site_label_2
_geom_angle_atom_site_label_3
_geom_angle_site_symmetry_1
_geom_angle_site_symmetry_3
_geom_angle
_geom_angle_publ_flag
Cl Cu O7 . . 173.70(10) yes
O1 Cu O3 . 1_455 164.80(10) yes
O4 Cu OW 1_455 . 159.10(10) yes
Cl Cu O3 . . 99.10(10) no
Cl Cu OW . . 94.30(10) no
O1 Cu O4 . . 97.20(10) no
O3 Cu OW . . 85.50(10) no
O4 Cu O3 . . 75.00(10) no
O3 Cu O7 . . 86.60(10) no
OW Cu O7 . . 83.50(10) no
C2 C1 C6 . . 112.0(3) no
C2 C1 O1 . . 108.8(3) no
C6 C1 O1 . . 112.2(3) no
C1 C2 C3 . . 112.1(3) no
C2 C3 O3 . . 109.5(3) no
C3 C4 C5 . . 110.4(3) no
C5 C4 O4 . . 112.0(2) no
C4 C5 O5 . . 107.3(3) no
C1 C6 C5 . . 113.0(3) no
C1 C7 O8 . . 118.9(3) no
Cl Cu O1 . . 94.60(10) no
Cl Cu O4 . . 96.40(10) no
O1 Cu OW . . 99.80(10) no
O1 Cu O7 . . 80.00(10) no
O4 Cu O7 . . 87.60(10) no
C2 C1 C7 . . 107.6(3) no
C6 C1 C7 . . 109.4(3) no
C7 C1 O1 . . 106.5(3) no
C2 C3 C4 . . 109.1(3) no
C4 C3 O3 . . 107.8(2) no
C3 C4 O4 . . 108.0(2) no
C4 C5 C6 . . 109.5(3) no
C6 C5 O5 . . 110.4(3) no
C1 C7 O7 . . 116.6(3) no
O7 C7 O8 . . 124.4(4) no

loop_
_geom_bond_atom_site_label_1
_geom_bond_atom_site_label_2
_geom_bond_site_symmetry_1
_geom_bond_site_symmetry_2
_geom_bond_distance
_geom_bond_publ_flag
Cu Cl . . 2.2450(10) yes
Cu O3 . 1_455 2.010(2) yes
Cu O7 . . 1.937(3) yes
Cu O1 . . 2.021(2) yes
Cu O4 . 1_455 2.429(3) yes
Cu OW . . 2.370(4) yes
C1 C2 . . 1.542(5) yes
C2 C3 . . 1.519(5) yes
C3 C4 . . 1.512(4) yes
C4 C5 . . 1.530(4) yes
C5 C6 . . 1.527(5) yes
C6 C1 . . 1.511(5) yes
C1 C7 . . 1.554(5) yes
O1 C1 . . 1.447(4) yes
O3 C3 . . 1.445(4) yes
O4 C4 . . 1.427(4) yes
O5 C5 . . 1.436(4) yes
O8 C7 . . 1.226(6) yes
O7 C7 . . 1.265(4) yes

loop_
_geom_torsion_atom_site_label_1
_geom_torsion_atom_site_label_2
_geom_torsion_atom_site_label_3
_geom_torsion_atom_site_label_4
_geom_torsion
_geom_torsion_publ_flag
C1 C2 C3 C4 -56.7(3) yes
C2 C3 C4 C5 61.9(3) yes
C3 C4 C5 C6 -60.4(3) yes
C4 C5 C6 C1 54.3(3) yes
C5 C6 C1 C2 -49.7(3) yes
C6 C1 C2 C3 50.9(3) yes
O1 C1 C6 C5 73.0(3) yes
O3 C3 C2 C1 -174.5(4) yes
O3 C3 C4 O4 -56.5(3) yes
O3 C3 C4 C5 -179.3(3) yes
O5 C5 C6 C1 -63.7(3) yes
O5 C5 C4 O4 -60.9(3) yes
O5 C5 C4 C3 59.5(3) yes
O1 C1 C2 C3 -73.7(3) yes
